data_2018589
loop_
_publ_author_name
'Paton, Andrew S.'
'Lough, Alan J.'
'Bender, Timothy P.'

_publ_section_title
;
 Sulfonate pseudohalides of boron subphthalocyanine
;
_journal_coeditor_code BI3045
_journal_issue 11
_journal_name_full 'Acta Crystallographica Section C'
_journal_page_first o459
_journal_page_last o464
_journal_paper_doi 10.1107/S0108270112040425
_journal_volume 68
_journal_year 2012
_chemical_formula_iupac 'C30 H17 B N6 O3 S'
_chemical_formula_moiety 'C30 H17 B N6 O3 S'
_chemical_formula_sum 'C30 H17 B N6 O3 S'
_chemical_formula_weight 552.37
_chemical_name_common 'Benzenesulfonate boron subphthalocyanine'
_chemical_name_systematic
;
(benzenesulfonato)(subphthalocyaninato)boron
;
_space_group_IT_number 2
_symmetry_cell_setting triclinic
_symmetry_space_group_name_Hall '-P 1'
_symmetry_space_group_name_H-M 'P -1'
_atom_sites_solution_hydrogens geom
_atom_sites_solution_primary direct
_atom_sites_solution_secondary difmap
_audit_creation_method SHELXL97
_cell_angle_alpha 72.749(2)
_cell_angle_beta 75.862(2)
_cell_angle_gamma 81.398(2)
_cell_formula_units_Z 2
_cell_length_a 10.5118(9)
_cell_length_b 11.0929(10)
_cell_length_c 11.2047(10)
_cell_measurement_reflns_used 8754
_cell_measurement_temperature 150(2)
_cell_measurement_theta_max 27.51
_cell_measurement_theta_min 2.48
_cell_volume 1205.77(19)
_computing_cell_refinement 'APEX2 (Bruker, 2007)'
_computing_data_collection 'APEX2 (Bruker, 2007)'
_computing_data_reduction 'SAINT (Bruker, 2007)'
_computing_molecular_graphics
;
PLATON (Spek, 2009) and Mercury (Macrae <i>et al.</i>, 2008)
;
_computing_publication_material 'SHELXTL (Sheldrick, 2008)'
_computing_structure_refinement 'SHELXL97 (Sheldrick, 2008)'
_computing_structure_solution 'SHELXS97 (Sheldrick, 2008)'
_diffrn_ambient_temperature 150(2)
_diffrn_measured_fraction_theta_full 0.991
_diffrn_measured_fraction_theta_max 0.991
_diffrn_measurement_device_type 'Bruker APEX DUO CCD area-detector'
_diffrn_measurement_method '\f and \w'
_diffrn_radiation_monochromator 'Bruker Triumph'
_diffrn_radiation_source 'fine-focus sealed tube'
_diffrn_radiation_type MoK\a
_diffrn_radiation_wavelength 0.71073
_diffrn_reflns_av_R_equivalents 0.0352
_diffrn_reflns_av_sigmaI/netI 0.0424
_diffrn_reflns_limit_h_max 12
_diffrn_reflns_limit_h_min -13
_diffrn_reflns_limit_k_max 8
_diffrn_reflns_limit_k_min -14
_diffrn_reflns_limit_l_max 14
_diffrn_reflns_limit_l_min -14
_diffrn_reflns_number 20057
_diffrn_reflns_theta_full 27.63
_diffrn_reflns_theta_max 27.63
_diffrn_reflns_theta_min 1.93
_diffrn_standards_number 0
_exptl_absorpt_coefficient_mu 0.184
_exptl_absorpt_correction_T_max 0.9456
_exptl_absorpt_correction_T_min 0.7149
_exptl_absorpt_correction_type multi-scan
_exptl_absorpt_process_details '(SADABS; Sheldrick, 1996)'
_exptl_crystal_colour purple
_exptl_crystal_density_diffrn 1.521
_exptl_crystal_density_method 'not measured'
_exptl_crystal_description needle
_exptl_crystal_F_000 568
_exptl_crystal_size_max 0.20
_exptl_crystal_size_mid 0.10
_exptl_crystal_size_min 0.08
_refine_diff_density_max 0.338
_refine_diff_density_min -0.516
_refine_ls_extinction_method none
_refine_ls_goodness_of_fit_ref 1.023
_refine_ls_hydrogen_treatment constr
_refine_ls_matrix_type full
_refine_ls_number_parameters 370
_refine_ls_number_reflns 5579
_refine_ls_number_restraints 0
_refine_ls_restrained_S_all 1.023
_refine_ls_R_factor_all 0.0604
_refine_ls_R_factor_gt 0.0381
_refine_ls_shift/su_max 0.001
_refine_ls_shift/su_mean 0.000
_refine_ls_structure_factor_coef Fsqd
_refine_ls_weighting_details 'calc w = 1/[\s^2^(Fo^2^)+(0.0421P)^2^+0.3932P] where P=(Fo^2^+2Fc^2^)/3'
_refine_ls_weighting_scheme calc
_refine_ls_wR_factor_gt 0.0852
_refine_ls_wR_factor_ref 0.0937
_reflns_number_gt 4211
_reflns_number_total 5579
_reflns_threshold_expression I>2\s(I)
_cod_data_source_file bi3045.cif
_cod_data_source_block I
_cod_original_cell_volume 1205.77(18)
_cod_database_code 2018589
_cod_database_fobs_code 2018589

loop_
_symmetry_equiv_pos_as_xyz
'x, y, z'
'-x, -y, -z'

loop_
_atom_site_type_symbol
_atom_site_label
_atom_site_fract_x
_atom_site_fract_y
_atom_site_fract_z
_atom_site_U_iso_or_equiv
_atom_site_adp_type
_atom_site_calc_flag
_atom_site_refinement_flags
_atom_site_occupancy
_atom_site_symmetry_multiplicity
S S1 0.04716(4) 0.67755(4) 0.75006(4) 0.01701(10) Uani d . 1 1
O O1 0.16416(11) 0.75883(10) 0.72392(10) 0.0173(2) Uani d . 1 1
O O2 -0.03168(12) 0.74448(11) 0.65995(12) 0.0252(3) Uani d . 1 1
O O3 -0.01156(12) 0.64718(11) 0.88320(11) 0.0235(3) Uani d . 1 1
N N1 0.36300(13) 0.82684(12) 0.74420(12) 0.0163(3) Uani d . 1 1
N N2 0.27949(13) 0.99241(12) 0.84392(13) 0.0176(3) Uani d . 1 1
N N3 0.19354(13) 0.79054(12) 0.92946(13) 0.0156(3) Uani d . 1 1
N N4 0.19052(13) 0.58294(12) 1.07274(13) 0.0171(3) Uani d . 1 1
N N5 0.31533(13) 0.61910(12) 0.86048(13) 0.0158(3) Uani d . 1 1
N N6 0.51408(14) 0.65361(13) 0.70417(13) 0.0186(3) Uani d . 1 1
C C1 0.48178(16) 0.77845(15) 0.68720(15) 0.0172(3) Uani d . 1 1
C C2 0.56333(17) 0.88431(15) 0.63535(15) 0.0183(3) Uani d . 1 1
C C3 0.69352(17) 0.89383(16) 0.56736(16) 0.0219(4) Uani d . 1 1
H H3A 0.7445 0.8232 0.5433 0.026 Uiso calc R 1 1
C C4 0.74579(18) 1.00829(17) 0.53622(17) 0.0252(4) Uani d . 1 1
H H4A 0.8328 1.0177 0.4865 0.030 Uiso calc R 1 1
C C5 0.67378(18) 1.11135(17) 0.57617(17) 0.0253(4) Uani d . 1 1
H H5A 0.7128 1.1892 0.5528 0.030 Uiso calc R 1 1
C C6 0.54749(17) 1.10223(15) 0.64866(16) 0.0211(4) Uani d . 1 1
H H6A 0.5006 1.1713 0.6786 0.025 Uiso calc R 1 1
C C7 0.49056(16) 0.98882(15) 0.67674(15) 0.0178(3) Uani d . 1 1
C C8 0.36527(16) 0.94607(14) 0.75451(15) 0.0166(3) Uani d . 1 1
C C9 0.20031(16) 0.91166(14) 0.93494(16) 0.0169(3) Uani d . 1 1
C C10 0.13896(16) 0.91349(15) 1.06516(16) 0.0170(3) Uani d . 1 1
C C11 0.11463(17) 1.00941(16) 1.12693(16) 0.0209(4) Uani d . 1 1
H H11A 0.1321 1.0942 1.0808 0.025 Uiso calc R 1 1
C C12 0.06438(18) 0.97740(16) 1.25712(17) 0.0241(4) Uani d . 1 1
H H12A 0.0459 1.0417 1.3006 0.029 Uiso calc R 1 1
C C13 0.04003(17) 0.85256(17) 1.32667(17) 0.0234(4) Uani d . 1 1
H H13A 0.0050 0.8340 1.4161 0.028 Uiso calc R 1 1
C C14 0.06597(16) 0.75560(16) 1.26765(16) 0.0197(3) Uani d . 1 1
H H14A 0.0512 0.6706 1.3153 0.024 Uiso calc R 1 1
C C15 0.11458(16) 0.78681(15) 1.13586(16) 0.0173(3) Uani d . 1 1
C C16 0.15877(15) 0.70832(15) 1.04828(15) 0.0161(3) Uani d . 1 1
C C17 0.27304(16) 0.54069(15) 0.97941(15) 0.0169(3) Uani d . 1 1
C C18 0.35451(16) 0.42199(15) 0.98084(16) 0.0178(3) Uani d . 1 1
C C19 0.34643(17) 0.30302(16) 1.06801(17) 0.0221(4) Uani d . 1 1
H H19A 0.2820 0.2887 1.1456 0.026 Uiso calc R 1 1
C C20 0.43599(18) 0.20613(16) 1.03727(17) 0.0241(4) Uani d . 1 1
H H20A 0.4301 0.1230 1.0932 0.029 Uiso calc R 1 1
C C21 0.53475(18) 0.22747(16) 0.92608(18) 0.0253(4) Uani d . 1 1
H H21A 0.5951 0.1589 0.9086 0.030 Uiso calc R 1 1
C C22 0.54616(17) 0.34632(16) 0.84116(17) 0.0223(4) Uani d . 1 1
H H22A 0.6153 0.3611 0.7672 0.027 Uiso calc R 1 1
C C23 0.45361(16) 0.44387(15) 0.86690(16) 0.0183(3) Uani d . 1 1
C C24 0.43261(16) 0.57594(15) 0.79563(16) 0.0176(3) Uani d . 1 1
C C25 0.12334(16) 0.53933(15) 0.70805(16) 0.0182(3) Uani d . 1 1
C C26 0.14201(17) 0.42956(16) 0.80298(17) 0.0217(4) Uani d . 1 1
H H26A 0.1094 0.4265 0.8906 0.026 Uiso calc R 1 1
C C27 0.20939(19) 0.32401(17) 0.7672(2) 0.0308(4) Uani d . 1 1
H H27A 0.2238 0.2478 0.8308 0.037 Uiso calc R 1 1
C C28 0.2556(2) 0.32921(19) 0.6397(2) 0.0351(5) Uani d . 1 1
H H28A 0.3028 0.2568 0.6162 0.042 Uiso calc R 1 1
C C29 0.2341(2) 0.43833(19) 0.5457(2) 0.0343(5) Uani d . 1 1
H H29A 0.2647 0.4403 0.4581 0.041 Uiso calc R 1 1
C C30 0.16772(19) 0.54509(17) 0.57946(17) 0.0269(4) Uani d . 1 1
H H30A 0.1529 0.6209 0.5156 0.032 Uiso calc R 1 1
B B1 0.25285(18) 0.74749(17) 0.81371(18) 0.0161(4) Uani d . 1 1

loop_
_atom_site_aniso_label
_atom_site_aniso_U_11
_atom_site_aniso_U_22
_atom_site_aniso_U_33
_atom_site_aniso_U_12
_atom_site_aniso_U_13
_atom_site_aniso_U_23
S1 0.0168(2) 0.01689(19) 0.0187(2) -0.00052(15) -0.00433(16) -0.00670(15)
O1 0.0185(6) 0.0161(5) 0.0174(6) -0.0033(5) -0.0043(5) -0.0035(4)
O2 0.0258(7) 0.0233(6) 0.0314(7) 0.0040(5) -0.0157(6) -0.0098(5)
O3 0.0224(6) 0.0289(6) 0.0195(6) -0.0056(5) 0.0017(5) -0.0106(5)
N1 0.0171(7) 0.0160(6) 0.0152(7) -0.0008(5) -0.0026(6) -0.0045(5)
N2 0.0184(7) 0.0160(6) 0.0176(7) 0.0003(5) -0.0045(6) -0.0038(5)
N3 0.0158(7) 0.0142(6) 0.0169(7) -0.0010(5) -0.0038(6) -0.0043(5)
N4 0.0175(7) 0.0171(6) 0.0180(7) -0.0021(5) -0.0035(6) -0.0064(5)
N5 0.0161(7) 0.0165(6) 0.0154(7) -0.0011(5) -0.0025(6) -0.0059(5)
N6 0.0194(7) 0.0194(7) 0.0179(7) -0.0010(6) -0.0031(6) -0.0078(5)
C1 0.0172(8) 0.0216(8) 0.0133(8) -0.0016(7) -0.0027(7) -0.0058(6)
C2 0.0208(9) 0.0205(8) 0.0138(8) -0.0033(7) -0.0055(7) -0.0026(6)
C3 0.0208(9) 0.0271(9) 0.0170(9) -0.0030(7) -0.0022(7) -0.0055(7)
C4 0.0202(9) 0.0317(9) 0.0223(10) -0.0077(8) -0.0021(7) -0.0043(7)
C5 0.0255(9) 0.0239(9) 0.0257(10) -0.0107(7) -0.0055(8) -0.0015(7)
C6 0.0242(9) 0.0192(8) 0.0205(9) -0.0029(7) -0.0079(7) -0.0031(7)
C7 0.0201(8) 0.0191(8) 0.0132(8) -0.0021(7) -0.0056(7) -0.0012(6)
C8 0.0181(8) 0.0147(7) 0.0172(8) -0.0017(6) -0.0063(7) -0.0023(6)
C9 0.0173(8) 0.0153(7) 0.0194(9) 0.0016(6) -0.0065(7) -0.0059(6)
C10 0.0137(8) 0.0188(8) 0.0185(9) 0.0018(6) -0.0039(7) -0.0065(6)
C11 0.0206(9) 0.0195(8) 0.0238(9) 0.0009(7) -0.0054(7) -0.0082(7)
C12 0.0251(9) 0.0251(9) 0.0261(10) 0.0034(7) -0.0062(8) -0.0148(7)
C13 0.0233(9) 0.0299(9) 0.0177(9) 0.0010(7) -0.0033(7) -0.0101(7)
C14 0.0181(8) 0.0221(8) 0.0188(9) -0.0013(7) -0.0038(7) -0.0056(7)
C15 0.0136(8) 0.0193(8) 0.0202(9) -0.0008(6) -0.0038(7) -0.0073(6)
C16 0.0133(8) 0.0186(7) 0.0163(8) -0.0024(6) -0.0029(6) -0.0044(6)
C17 0.0174(8) 0.0171(7) 0.0171(8) -0.0036(6) -0.0051(7) -0.0040(6)
C18 0.0186(8) 0.0186(8) 0.0199(9) 0.0002(7) -0.0085(7) -0.0078(6)
C19 0.0250(9) 0.0209(8) 0.0222(9) -0.0010(7) -0.0105(7) -0.0046(7)
C20 0.0296(10) 0.0173(8) 0.0268(10) 0.0030(7) -0.0157(8) -0.0025(7)
C21 0.0253(9) 0.0213(8) 0.0336(11) 0.0082(7) -0.0147(8) -0.0119(7)
C22 0.0197(9) 0.0229(8) 0.0266(10) 0.0014(7) -0.0069(7) -0.0099(7)
C23 0.0185(8) 0.0183(8) 0.0212(9) -0.0012(7) -0.0077(7) -0.0074(6)
C24 0.0178(8) 0.0200(8) 0.0180(9) 0.0007(7) -0.0049(7) -0.0097(6)
C25 0.0178(8) 0.0174(8) 0.0213(9) -0.0015(6) -0.0036(7) -0.0086(6)
C26 0.0220(9) 0.0209(8) 0.0248(10) -0.0035(7) -0.0096(7) -0.0053(7)
C27 0.0336(11) 0.0202(8) 0.0464(13) 0.0032(8) -0.0239(10) -0.0110(8)
C28 0.0285(10) 0.0323(10) 0.0559(14) 0.0096(9) -0.0164(10) -0.0292(10)
C29 0.0351(11) 0.0385(11) 0.0336(11) -0.0005(9) -0.0012(9) -0.0224(9)
C30 0.0332(11) 0.0253(9) 0.0215(10) -0.0029(8) -0.0023(8) -0.0077(7)
B1 0.0158(9) 0.0169(8) 0.0160(9) -0.0012(7) -0.0028(7) -0.0054(7)

loop_
_atom_type_symbol
_atom_type_description
_atom_type_scat_dispersion_real
_atom_type_scat_dispersion_imag
_atom_type_scat_source
C C 0.0033 0.0016 'International Tables Vol C Tables 4.2.6.8 and 6.1.1.4'
H H 0.0000 0.0000 'International Tables Vol C Tables 4.2.6.8 and 6.1.1.4'
N N 0.0061 0.0033 'International Tables Vol C Tables 4.2.6.8 and 6.1.1.4'
O O 0.0106 0.0060 'International Tables Vol C Tables 4.2.6.8 and 6.1.1.4'
B B 0.0013 0.0007 'International Tables Vol C Tables 4.2.6.8 and 6.1.1.4'
S S 0.1246 0.1234 'International Tables Vol C Tables 4.2.6.8 and 6.1.1.4'

loop_
_geom_angle_atom_site_label_1
_geom_angle_atom_site_label_2
_geom_angle_atom_site_label_3
_geom_angle
O3 S1 O2 119.16(8)
O3 S1 O1 109.10(7)
O2 S1 O1 105.92(7)
O3 S1 C25 109.75(8)
O2 S1 C25 108.46(8)
O1 S1 C25 103.24(7)
B1 O1 S1 125.67(10)
C8 N1 C1 113.57(13)
C8 N1 B1 122.62(14)
C1 N1 B1 122.40(13)
C9 N2 C8 117.37(13)
C16 N3 C9 112.48(13)
C16 N3 B1 122.80(13)
C9 N3 B1 122.60(13)
C17 N4 C16 117.05(14)
C17 N5 C24 113.66(13)
C17 N5 B1 123.47(13)
C24 N5 B1 122.17(13)
C24 N6 C1 116.64(14)
N6 C1 N1 122.89(14)
N6 C1 C2 130.56(15)
N1 C1 C2 105.23(13)
C3 C2 C7 120.30(15)
C3 C2 C1 132.03(15)
C7 C2 C1 107.42(14)
C4 C3 C2 118.10(16)
C4 C3 H3A 121.0
C2 C3 H3A 121.0
C3 C4 C5 121.48(16)
C3 C4 H4A 119.3
C5 C4 H4A 119.3
C6 C5 C4 121.38(16)
C6 C5 H5A 119.3
C4 C5 H5A 119.3
C5 C6 C7 118.09(16)
C5 C6 H6A 121.0
C7 C6 H6A 121.0
C6 C7 C2 120.52(15)
C6 C7 C8 132.05(16)
C2 C7 C8 107.21(14)
N2 C8 N1 122.60(14)
N2 C8 C7 130.20(14)
N1 C8 C7 105.43(14)
N2 C9 N3 122.10(15)
N2 C9 C10 130.06(14)
N3 C9 C10 105.68(13)
C11 C10 C15 120.32(15)
C11 C10 C9 132.19(15)
C15 C10 C9 107.19(13)
C12 C11 C10 117.98(15)
C12 C11 H11A 121.0
C10 C11 H11A 121.0
C11 C12 C13 121.65(16)
C11 C12 H12A 119.2
C13 C12 H12A 119.2
C14 C13 C12 121.27(16)
C14 C13 H13A 119.4
C12 C13 H13A 119.4
C13 C14 C15 117.74(16)
C13 C14 H14A 121.1
C15 C14 H14A 121.1
C14 C15 C10 121.02(15)
C14 C15 C16 131.29(15)
C10 C15 C16 107.50(14)
N4 C16 N3 123.03(14)
N4 C16 C15 129.70(15)
N3 C16 C15 105.69(13)
N4 C17 N5 122.12(14)
N4 C17 C18 131.91(15)
N5 C17 C18 104.97(13)
C19 C18 C23 121.11(15)
C19 C18 C17 131.60(16)
C23 C18 C17 107.28(14)
C20 C19 C18 117.38(17)
C20 C19 H19A 121.3
C18 C19 H19A 121.3
C19 C20 C21 121.72(16)
C19 C20 H20A 119.1
C21 C20 H20A 119.1
C22 C21 C20 121.20(16)
C22 C21 H21A 119.4
C20 C21 H21A 119.4
C21 C22 C23 118.14(17)
C21 C22 H22A 120.9
C23 C22 H22A 120.9
C22 C23 C18 120.35(15)
C22 C23 C24 132.26(16)
C18 C23 C24 107.39(14)
N6 C24 N5 122.52(14)
N6 C24 C23 131.30(15)
N5 C24 C23 104.84(14)
C26 C25 C30 121.73(16)
C26 C25 S1 119.68(13)
C30 C25 S1 118.55(13)
C25 C26 C27 118.47(17)
C25 C26 H26A 120.8
C27 C26 H26A 120.8
C28 C27 C26 120.29(18)
C28 C27 H27A 119.9
C26 C27 H27A 119.9
C27 C28 C29 120.78(17)
C27 C28 H28A 119.6
C29 C28 H28A 119.6
C28 C29 C30 119.82(19)
C28 C29 H29A 120.1
C30 C29 H29A 120.1
C29 C30 C25 118.89(17)
C29 C30 H30A 120.6
C25 C30 H30A 120.6
N5 B1 N1 105.22(13)
N5 B1 N3 105.30(13)
N1 B1 N3 105.89(13)
N5 B1 O1 115.26(13)
N1 B1 O1 108.04(13)
N3 B1 O1 116.22(14)

loop_
_geom_bond_atom_site_label_1
_geom_bond_atom_site_label_2
_geom_bond_distance
S1 O3 1.4263(12)
S1 O2 1.4275(12)
S1 O1 1.5525(11)
S1 C25 1.7580(16)
O1 B1 1.498(2)
N1 C8 1.366(2)
N1 C1 1.367(2)
N1 B1 1.476(2)
N2 C9 1.342(2)
N2 C8 1.344(2)
N3 C16 1.371(2)
N3 C9 1.3761(19)
N3 B1 1.477(2)
N4 C17 1.338(2)
N4 C16 1.342(2)
N5 C17 1.367(2)
N5 C24 1.367(2)
N5 B1 1.476(2)
N6 C24 1.339(2)
N6 C1 1.343(2)
C1 C2 1.451(2)
C2 C3 1.397(2)
C2 C7 1.423(2)
C3 C4 1.374(2)
C3 H3A 0.9500
C4 C5 1.400(3)
C4 H4A 0.9500
C5 C6 1.377(2)
C5 H5A 0.9500
C6 C7 1.392(2)
C6 H6A 0.9500
C7 C8 1.449(2)
C9 C10 1.449(2)
C10 C11 1.395(2)
C10 C15 1.420(2)
C11 C12 1.380(2)
C11 H11A 0.9500
C12 C13 1.400(2)
C12 H12A 0.9500
C13 C14 1.384(2)
C13 H13A 0.9500
C14 C15 1.394(2)
C14 H14A 0.9500
C15 C16 1.449(2)
C17 C18 1.458(2)
C18 C19 1.390(2)
C18 C23 1.420(2)
C19 C20 1.385(2)
C19 H19A 0.9500
C20 C21 1.397(3)
C20 H20A 0.9500
C21 C22 1.380(2)
C21 H21A 0.9500
C22 C23 1.391(2)
C22 H22A 0.9500
C23 C24 1.459(2)
C25 C26 1.384(2)
C25 C30 1.387(2)
C26 C27 1.387(2)
C26 H26A 0.9500
C27 C28 1.379(3)
C27 H27A 0.9500
C28 C29 1.380(3)
C28 H28A 0.9500
C29 C30 1.386(3)
C29 H29A 0.9500
C30 H30A 0.9500

loop_
_geom_torsion_atom_site_label_1
_geom_torsion_atom_site_label_2
_geom_torsion_atom_site_label_3
_geom_torsion_atom_site_label_4
_geom_torsion
O3 S1 O1 B1 33.24(14)
O2 S1 O1 B1 162.67(12)
C25 S1 O1 B1 -83.42(13)
C24 N6 C1 N1 -10.1(2)
C24 N6 C1 C2 154.82(16)
C8 N1 C1 N6 157.41(15)
B1 N1 C1 N6 -9.3(2)
C8 N1 C1 C2 -10.73(18)
B1 N1 C1 C2 -177.47(14)
N6 C1 C2 C3 13.0(3)
N1 C1 C2 C3 179.89(17)
N6 C1 C2 C7 -161.01(17)
N1 C1 C2 C7 5.86(17)
C7 C2 C3 C4 -3.4(2)
C1 C2 C3 C4 -176.83(17)
C2 C3 C4 C5 3.0(3)
C3 C4 C5 C6 0.1(3)
C4 C5 C6 C7 -2.8(3)
C5 C6 C7 C2 2.3(2)
C5 C6 C7 C8 176.19(17)
C3 C2 C7 C6 0.8(2)
C1 C2 C7 C6 175.69(14)
C3 C2 C7 C8 -174.43(15)
C1 C2 C7 C8 0.43(18)
C9 N2 C8 N1 8.3(2)
C9 N2 C8 C7 -154.19(17)
C1 N1 C8 N2 -155.23(15)
B1 N1 C8 N2 11.5(2)
C1 N1 C8 C7 11.02(18)
B1 N1 C8 C7 177.72(14)
C6 C7 C8 N2 -16.3(3)
C2 C7 C8 N2 158.23(16)
C6 C7 C8 N1 178.93(17)
C2 C7 C8 N1 -6.57(17)
C8 N2 C9 N3 -8.3(2)
C8 N2 C9 C10 152.54(17)
C16 N3 C9 N2 152.38(15)
B1 N3 C9 N2 -11.5(2)
C16 N3 C9 C10 -12.50(18)
B1 N3 C9 C10 -176.36(14)
N2 C9 C10 C11 18.2(3)
N3 C9 C10 C11 -178.59(17)
N2 C9 C10 C15 -155.33(17)
N3 C9 C10 C15 7.89(17)
C15 C10 C11 C12 -1.2(2)
C9 C10 C11 C12 -174.00(17)
C10 C11 C12 C13 1.0(3)
C11 C12 C13 C14 0.3(3)
C12 C13 C14 C15 -1.4(3)
C13 C14 C15 C10 1.2(2)
C13 C14 C15 C16 175.56(17)
C11 C10 C15 C14 0.1(2)
C9 C10 C15 C14 174.52(15)
C11 C10 C15 C16 -175.49(15)
C9 C10 C15 C16 -1.05(18)
C17 N4 C16 N3 8.2(2)
C17 N4 C16 C15 -155.35(16)
C9 N3 C16 N4 -155.08(15)
B1 N3 C16 N4 8.7(2)
C9 N3 C16 C15 11.84(18)
B1 N3 C16 C15 175.67(14)
C14 C15 C16 N4 -15.4(3)
C10 C15 C16 N4 159.51(16)
C14 C15 C16 N3 178.84(17)
C10 C15 C16 N3 -6.21(17)
C16 N4 C17 N5 -5.3(2)
C16 N4 C17 C18 161.40(16)
C24 N5 C17 N4 155.84(15)
B1 N5 C17 N4 -14.8(2)
C24 N5 C17 C18 -13.95(17)
B1 N5 C17 C18 175.42(14)
N4 C17 C18 C19 21.3(3)
N5 C17 C18 C19 -170.33(17)
N4 C17 C18 C23 -160.35(17)
N5 C17 C18 C23 8.01(17)
C23 C18 C19 C20 -2.1(2)
C17 C18 C19 C20 176.10(16)
C18 C19 C20 C21 2.9(3)
C19 C20 C21 C22 -0.8(3)
C20 C21 C22 C23 -2.2(3)
C21 C22 C23 C18 3.0(2)
C21 C22 C23 C24 -176.13(17)
C19 C18 C23 C22 -0.9(2)
C17 C18 C23 C22 -179.44(15)
C19 C18 C23 C24 178.44(15)
C17 C18 C23 C24 -0.11(17)
C1 N6 C24 N5 6.5(2)
C1 N6 C24 C23 -158.18(17)
C17 N5 C24 N6 -154.32(15)
B1 N5 C24 N6 16.4(2)
C17 N5 C24 C23 13.86(18)
B1 N5 C24 C23 -175.37(14)
C22 C23 C24 N6 -21.9(3)
C18 C23 C24 N6 158.89(17)
C22 C23 C24 N5 171.39(17)
C18 C23 C24 N5 -7.83(17)
O3 S1 C25 C26 -12.64(16)
O2 S1 C25 C26 -144.37(14)
O1 S1 C25 C26 103.57(14)
O3 S1 C25 C30 169.76(13)
O2 S1 C25 C30 38.04(16)
O1 S1 C25 C30 -74.02(15)
C30 C25 C26 C27 1.3(3)
S1 C25 C26 C27 -176.19(13)
C25 C26 C27 C28 -0.4(3)
C26 C27 C28 C29 -1.0(3)
C27 C28 C29 C30 1.4(3)
C28 C29 C30 C25 -0.4(3)
C26 C25 C30 C29 -0.9(3)
S1 C25 C30 C29 176.62(15)
C17 N5 B1 N1 138.94(15)
C24 N5 B1 N1 -30.9(2)
C17 N5 B1 N3 27.3(2)
C24 N5 B1 N3 -142.55(14)
C17 N5 B1 O1 -102.16(17)
C24 N5 B1 O1 87.98(18)
C8 N1 B1 N5 -138.06(15)
C1 N1 B1 N5 27.5(2)
C8 N1 B1 N3 -26.8(2)
C1 N1 B1 N3 138.69(15)
C8 N1 B1 O1 98.31(17)
C1 N1 B1 O1 -96.15(17)
C16 N3 B1 N5 -24.2(2)
C9 N3 B1 N5 138.00(15)
C16 N3 B1 N1 -135.36(15)
C9 N3 B1 N1 26.8(2)
C16 N3 B1 O1 104.69(17)
C9 N3 B1 O1 -93.10(18)
S1 O1 B1 N5 53.60(18)
S1 O1 B1 N1 170.93(10)
S1 O1 B1 N3 -70.29(17)
